data_7131127
loop_
_publ_author_name
'Mandal, Dipendu'
'Hussain, Zahid'
'Luo, Yong-An'
'Wu, Yile'
'Stephan, Douglas W.'

_publ_section_title
;
 Transient hydroboration and hydroalumination of activated azo-species:
 avenues to NBO and NAlO-heterobicycles.
;
_journal_issue 6
_journal_name_full 'Chemical communications (Cambridge, England)'
_journal_page_first 780
_journal_page_last 783
_journal_paper_doi 10.1039/d2cc06207k
_journal_volume 59
_journal_year 2023
_chemical_formula_moiety '2(C30 H10 B2 F20 N2 O4)'
_chemical_formula_sum 'C60 H20 B4 F40 N4 O8'
_chemical_formula_weight 1728.04
_space_group_crystal_system triclinic
_space_group_IT_number 2
_space_group_name_Hall '-P 1'
_space_group_name_H-M_alt 'P -1'
_atom_sites_solution_hydrogens geom
_atom_sites_solution_primary dual
_audit_creation_date 2022-11-02
_audit_creation_method
;
Olex2 1.5
(compiled 2022.04.07 svn.rca3783a0 for OlexSys, GUI svn.r6498)
;
_audit_update_record
;
2022-11-02 deposited with the CCDC.	2022-12-15 downloaded from the CCDC.
;
_cell_angle_alpha 113.438(2)
_cell_angle_beta 90.927(2)
_cell_angle_gamma 101.042(2)
_cell_formula_units_Z 1
_cell_length_a 10.9606(4)
_cell_length_b 12.4225(5)
_cell_length_c 12.8685(5)
_cell_measurement_reflns_used 9348
_cell_measurement_temperature 150.00
_cell_measurement_theta_max 65.04
_cell_measurement_theta_min 3.76
_cell_volume 1569.50(11)
_computing_cell_refinement 'SAINT V8.40B (?, 2016)'
_computing_data_reduction 'SAINT V8.40B (?, 2016)'
_computing_molecular_graphics 'Olex2 1.5 (Dolomanov et al., 2009)'
_computing_publication_material 'Olex2 1.5 (Dolomanov et al., 2009)'
_computing_structure_refinement 'SHELXL 2018/3 (Sheldrick, 2015)'
_computing_structure_solution 'SHELXT 2018/2 (Sheldrick, 2018)'
_diffrn_ambient_temperature 150.00
_diffrn_measured_fraction_theta_full 1.000
_diffrn_measured_fraction_theta_max 1.000
_diffrn_measurement_device_type 'Bruker APEX-II CCD'
_diffrn_measurement_method '\f and \w scans'
_diffrn_radiation_type CuK\a
_diffrn_radiation_wavelength 1.54178
_diffrn_reflns_av_R_equivalents 0.0714
_diffrn_reflns_av_unetI/netI 0.0384
_diffrn_reflns_Laue_measured_fraction_full 1.000
_diffrn_reflns_Laue_measured_fraction_max 1.000
_diffrn_reflns_limit_h_max 12
_diffrn_reflns_limit_h_min -12
_diffrn_reflns_limit_k_max 14
_diffrn_reflns_limit_k_min -14
_diffrn_reflns_limit_l_max 15
_diffrn_reflns_limit_l_min -15
_diffrn_reflns_number 41076
_diffrn_reflns_point_group_measured_fraction_full 1.000
_diffrn_reflns_point_group_measured_fraction_max 1.000
_diffrn_reflns_theta_full 65.223
_diffrn_reflns_theta_max 65.223
_diffrn_reflns_theta_min 3.764
_diffrn_source_current 1.2
_diffrn_source_power 0.06
_diffrn_source_voltage 50.0
_diffrn_standards_number 0
_exptl_absorpt_coefficient_mu 1.823
_exptl_absorpt_correction_T_max 0.7526
_exptl_absorpt_correction_T_min 0.6495
_exptl_absorpt_correction_type none
_exptl_absorpt_process_details
;
SADABS-2016/2 (Bruker,2016/2) was used for absorption correction.
wR2(int) was 0.1058 before and 0.0719 after correction.
The Ratio of minimum to maximum transmission is 0.8630.
The \l/2 correction factor is Not present.
;
_exptl_crystal_colour colourless
_exptl_crystal_colour_primary colourless
_exptl_crystal_density_diffrn 1.828
_exptl_crystal_description block
_exptl_crystal_F_000 852
_refine_diff_density_max 0.398
_refine_diff_density_min -0.226
_refine_diff_density_rms 0.047
_refine_ls_extinction_method none
_refine_ls_goodness_of_fit_ref 1.035
_refine_ls_hydrogen_treatment constr
_refine_ls_matrix_type full
_refine_ls_number_parameters 525
_refine_ls_number_reflns 5365
_refine_ls_number_restraints 0
_refine_ls_restrained_S_all 1.035
_refine_ls_R_factor_all 0.0522
_refine_ls_R_factor_gt 0.0382
_refine_ls_shift/su_max 0.000
_refine_ls_shift/su_mean 0.000
_refine_ls_structure_factor_coef Fsqd
_refine_ls_weighting_details 'w=1/[\s^2^(Fo^2^)+(0.0429P)^2^+0.6763P] where P=(Fo^2^+2Fc^2^)/3'
_refine_ls_weighting_scheme calc
_refine_ls_wR_factor_gt 0.0917
_refine_ls_wR_factor_ref 0.0998
_reflns_Friedel_coverage 0.000
_reflns_number_gt 4158
_reflns_number_total 5365
_reflns_threshold_expression 'I > 2\s(I)'
_cod_data_source_file d2cc06207k2.cif
_cod_data_source_block ttt
_cod_depositor_comments 'Adding full bibliography for 7131121--7131128.cif.'
_cod_database_code 7131127
_shelx_shelxl_version_number 2018/3
_shelx_space_group_comment
;
The symmetry employed for this shelxl refinement is uniquely defined
by the following loop, which should always be used as a source of
symmetry information in preference to the above space-group names.
They are only intended as comments.
;
_olex2_refinement_description
;
1. Fixed Uiso
 At 1.2 times of:
  All C(H,H) groups
 At 1.5 times of:
  All C(H,H,H) groups
2.a Secondary CH2 refined with riding coordinates:
 C015(H01A,H01B), C017(H01F,H01G)
2.b Idealised Me refined as rotating group:
 C01F(H01C,H01D,H01E), C2(H2A,H2B,H2C)
;
_olex2_submission_special_instructions 'No special instructions were received'

loop_
_space_group_symop_operation_xyz
'x, y, z'
'-x, -y, -z'

loop_
_atom_site_label
_atom_site_type_symbol
_atom_site_fract_x
_atom_site_fract_y
_atom_site_fract_z
_atom_site_U_iso_or_equiv
_atom_site_adp_type
_atom_site_occupancy
_atom_site_site_symmetry_order
_atom_site_calc_flag
_atom_site_refinement_flags_posn
_atom_site_refinement_flags_adp
_atom_site_refinement_flags_occupancy
_atom_site_disorder_assembly
_atom_site_disorder_group
F001 F 0.36056(12) 0.33119(12) 0.51854(12) 0.0406(3) Uani 1 1 d . . . . .
F002 F 0.61643(12) 0.21565(12) 0.31737(11) 0.0404(3) Uani 1 1 d . . . . .
F003 F 0.38093(12) 0.46309(14) 0.82021(11) 0.0461(4) Uani 1 1 d . . . . .
F004 F 0.20683(13) 0.63831(13) 0.79390(12) 0.0437(3) Uani 1 1 d . . . . .
F005 F 0.74502(12) 0.23553(13) 0.57937(13) 0.0451(4) Uani 1 1 d . . . . .
F006 F 0.03004(14) 0.23942(13) 0.74214(13) 0.0465(4) Uani 1 1 d . . . . .
F007 F 0.46080(14) 0.56445(13) 0.64165(13) 0.0466(4) Uani 1 1 d . . . . .
F008 F 0.23097(13) -0.01984(14) 0.33883(13) 0.0487(4) Uani 1 1 d . . . . .
F009 F 0.70474(15) 0.63546(12) 0.72876(12) 0.0487(4) Uani 1 1 d . . . . .
O00A O 0.36462(13) 0.11131(13) 0.53911(13) 0.0290(3) Uani 1 1 d . . . . .
F00B F 0.84320(13) 0.46891(14) 0.70036(13) 0.0529(4) Uani 1 1 d . . . . .
F00C F 0.20178(14) 0.68950(15) 1.14686(12) 0.0531(4) Uani 1 1 d . . . . .
O00D O 0.29170(14) -0.01585(14) 0.62229(13) 0.0314(3) Uani 1 1 d . . . . .
O00E O 0.12784(13) 0.38086(14) 0.95325(13) 0.0304(3) Uani 1 1 d . . . . .
O00F O 0.00327(14) 0.30713(14) 1.06086(13) 0.0333(4) Uani 1 1 d . . . . .
F00G F 0.60507(13) 0.59758(18) 0.91567(13) 0.0589(5) Uani 1 1 d . . . . .
F00H F 0.42877(16) 0.81984(14) 1.24255(13) 0.0590(4) Uani 1 1 d . . . . .
F00I F 0.63280(14) 0.77899(16) 1.12691(15) 0.0616(5) Uani 1 1 d . . . . .
F00J F 0.16297(15) -0.07091(16) 0.12316(14) 0.0601(4) Uani 1 1 d . . . . .
F00K F 0.54207(17) 0.16958(16) 0.10203(13) 0.0606(5) Uani 1 1 d . . . . .
F00L F 0.17069(15) 0.57152(18) 0.56881(14) 0.0631(5) Uani 1 1 d . . . . .
F00M F 0.00509(17) 0.17387(16) 0.51964(14) 0.0698(5) Uani 1 1 d . . . . .
F00N F 0.31329(19) 0.02773(18) 0.00328(13) 0.0691(5) Uani 1 1 d . . . . .
F00O F 0.07411(17) 0.3380(2) 0.42881(13) 0.0765(6) Uani 1 1 d . . . . .
N00P N -0.02740(17) 0.46579(17) 1.02956(16) 0.0296(4) Uani 1 1 d . . . . .
N00Q N 0.46204(16) -0.03334(16) 0.52607(15) 0.0271(4) Uani 1 1 d . . . . .
C00R C 0.37017(18) 0.02088(18) 0.56314(17) 0.0240(4) Uani 1 1 d . . . . .
C00S C 0.03521(19) 0.38235(19) 1.01420(17) 0.0248(4) Uani 1 1 d . . . . .
C00T C 0.54776(19) 0.2722(2) 0.54312(17) 0.0267(5) Uani 1 1 d . . . . .
C00U C 0.12321(19) 0.4421(2) 0.77902(18) 0.0283(5) Uani 1 1 d . . . . .
C00V C 0.2783(2) 0.5733(2) 0.97573(18) 0.0271(5) Uani 1 1 d . . . . .
C00W C 0.4259(2) 0.10539(19) 0.34071(18) 0.0286(5) Uani 1 1 d . . . . .
C00X C 0.4812(2) 0.3617(2) 0.56266(19) 0.0297(5) Uani 1 1 d . . . . .
C00Y C 0.5309(2) 0.4820(2) 0.62458(19) 0.0328(5) Uani 1 1 d . . . . .
C00Z C 0.6704(2) 0.3135(2) 0.59187(19) 0.0308(5) Uani 1 1 d . . . . .
C010 C 0.5015(2) 0.1480(2) 0.27398(19) 0.0325(5) Uani 1 1 d . . . . .
C011 C 0.6537(2) 0.5182(2) 0.66978(19) 0.0343(5) Uani 1 1 d . . . . .
C012 C 0.3871(2) 0.5544(2) 0.92368(18) 0.0318(5) Uani 1 1 d . . . . .
C013 C 0.1548(2) 0.5220(2) 0.72845(19) 0.0332(5) Uani 1 1 d . . . . .
C014 C 0.2986(2) 0.6651(2) 1.08427(19) 0.0339(5) Uani 1 1 d . . . . .
C015 C 0.1855(2) 0.0441(2) 0.6538(2) 0.0325(5) Uani 1 1 d . . . . .
H01A H 0.129819 0.026754 0.585111 0.039 Uiso 1 1 calc R U . . .
H01B H 0.215616 0.132166 0.694089 0.039 Uiso 1 1 calc R U . . .
C016 C 0.0697(2) 0.3256(2) 0.7040(2) 0.0352(5) Uani 1 1 d . . . . .
C017 C 0.0804(2) 0.2191(2) 1.0467(2) 0.0331(5) Uani 1 1 d . . . . .
H01F H 0.169621 0.259309 1.070188 0.040 Uiso 1 1 calc R U . . .
H01G H 0.071477 0.160166 0.966412 0.040 Uiso 1 1 calc R U . . .
C018 C 0.7233(2) 0.4336(2) 0.65465(19) 0.0356(5) Uani 1 1 d . . . . .
C019 C 0.3116(2) 0.0312(2) 0.2850(2) 0.0351(5) Uani 1 1 d . . . . .
C01A C 0.5046(2) 0.6214(2) 0.9715(2) 0.0371(6) Uani 1 1 d . . . . .
C01B C 0.4152(2) 0.7336(2) 1.1362(2) 0.0390(6) Uani 1 1 d . . . . .
C01C C 0.5185(2) 0.7126(2) 1.0785(2) 0.0397(6) Uani 1 1 d . . . . .
C01D C 0.2744(2) 0.0035(2) 0.1729(2) 0.0425(6) Uani 1 1 d . . . . .
C01E C 0.1381(2) 0.4898(3) 0.6126(2) 0.0429(6) Uani 1 1 d . . . . .
C01F C 0.1178(2) -0.0064(2) 0.7303(2) 0.0397(6) Uani 1 1 d . . . . .
H01C H 0.093091 -0.094063 0.690521 0.060 Uiso 1 1 calc R U . . .
H01D H 0.043169 0.026899 0.750913 0.060 Uiso 1 1 calc R U . . .
H01E H 0.172985 0.014990 0.799398 0.060 Uiso 1 1 calc R U . . .
C01G C 0.0545(2) 0.2899(3) 0.5878(2) 0.0454(7) Uani 1 1 d . . . . .
C1 C 0.4655(3) 0.1235(2) 0.1616(2) 0.0423(6) Uani 1 1 d . . . . .
B2 B 0.1437(2) 0.4859(2) 0.9152(2) 0.0281(5) Uani 1 1 d . . . . .
B3 B 0.4734(2) 0.1349(2) 0.4710(2) 0.0278(5) Uani 1 1 d . . . . .
C5 C 0.3509(3) 0.0512(3) 0.1119(2) 0.0469(7) Uani 1 1 d . . . . .
C6 C 0.0883(2) 0.3728(3) 0.5421(2) 0.0488(7) Uani 1 1 d . . . . .
C2 C 0.0315(3) 0.1589(3) 1.1226(2) 0.0475(6) Uani 1 1 d . . . . .
H2A H -0.058642 0.126617 1.102619 0.071 Uiso 1 1 calc R U . . .
H2B H 0.047292 0.217489 1.202078 0.071 Uiso 1 1 calc R U . . .
H2C H 0.073745 0.093225 1.112603 0.071 Uiso 1 1 calc R U . . .

loop_
_atom_site_aniso_label
_atom_site_aniso_U_11
_atom_site_aniso_U_22
_atom_site_aniso_U_33
_atom_site_aniso_U_23
_atom_site_aniso_U_13
_atom_site_aniso_U_12
F001 0.0311(7) 0.0359(8) 0.0536(8) 0.0162(6) -0.0013(6) 0.0096(6)
F002 0.0389(8) 0.0404(8) 0.0409(8) 0.0194(6) 0.0072(6) -0.0004(6)
F003 0.0292(7) 0.0675(10) 0.0287(7) 0.0057(7) 0.0059(5) 0.0117(7)
F004 0.0441(8) 0.0435(9) 0.0429(8) 0.0235(7) 0.0013(6) -0.0047(7)
F005 0.0294(7) 0.0407(8) 0.0576(9) 0.0103(7) -0.0007(6) 0.0129(6)
F006 0.0445(8) 0.0321(8) 0.0545(9) 0.0116(7) 0.0002(7) 0.0032(6)
F007 0.0577(9) 0.0327(8) 0.0523(9) 0.0155(7) 0.0086(7) 0.0198(7)
F008 0.0342(7) 0.0536(9) 0.0509(9) 0.0213(7) -0.0016(6) -0.0068(7)
F009 0.0623(10) 0.0277(8) 0.0408(8) 0.0050(6) 0.0035(7) -0.0048(7)
O00A 0.0264(8) 0.0284(8) 0.0362(8) 0.0158(7) 0.0087(6) 0.0089(6)
F00B 0.0321(8) 0.0508(9) 0.0566(9) 0.0085(7) -0.0082(7) -0.0041(7)
F00C 0.0435(8) 0.0661(11) 0.0344(8) 0.0006(7) 0.0084(6) 0.0210(8)
O00D 0.0296(8) 0.0326(9) 0.0374(8) 0.0181(7) 0.0140(7) 0.0098(7)
O00E 0.0262(8) 0.0313(8) 0.0371(8) 0.0165(7) 0.0100(6) 0.0080(6)
O00F 0.0336(8) 0.0323(9) 0.0403(9) 0.0206(7) 0.0107(7) 0.0081(7)
F00G 0.0221(7) 0.1058(14) 0.0470(9) 0.0336(9) 0.0075(6) 0.0038(8)
F00H 0.0663(11) 0.0433(9) 0.0435(9) -0.0059(7) -0.0156(8) 0.0115(8)
F00I 0.0394(9) 0.0660(11) 0.0653(10) 0.0270(9) -0.0208(8) -0.0190(8)
F00J 0.0475(9) 0.0602(11) 0.0577(10) 0.0138(8) -0.0231(8) 0.0026(8)
F00K 0.0797(12) 0.0687(11) 0.0441(9) 0.0352(8) 0.0146(8) 0.0125(9)
F00L 0.0541(10) 0.0994(14) 0.0505(9) 0.0519(10) 0.0053(8) 0.0027(9)
F00M 0.0673(11) 0.0561(11) 0.0513(10) -0.0115(8) -0.0151(8) 0.0099(9)
F00N 0.0901(13) 0.0817(13) 0.0357(8) 0.0227(8) -0.0138(8) 0.0233(11)
F00O 0.0686(12) 0.1239(18) 0.0247(8) 0.0175(9) -0.0016(7) 0.0216(11)
N00P 0.0283(9) 0.0305(10) 0.0347(10) 0.0186(8) 0.0111(8) 0.0047(8)
N00Q 0.0255(9) 0.0280(10) 0.0310(9) 0.0146(8) 0.0087(7) 0.0071(7)
C00R 0.0224(10) 0.0236(11) 0.0244(10) 0.0081(9) 0.0033(8) 0.0047(8)
C00S 0.0229(10) 0.0244(11) 0.0265(10) 0.0109(9) 0.0031(8) 0.0024(9)
C00T 0.0263(11) 0.0291(12) 0.0259(10) 0.0126(9) 0.0068(9) 0.0057(9)
C00U 0.0181(10) 0.0342(13) 0.0296(11) 0.0109(10) 0.0046(8) 0.0035(9)
C00V 0.0278(11) 0.0299(12) 0.0258(10) 0.0139(9) 0.0046(9) 0.0056(9)
C00W 0.0307(11) 0.0242(11) 0.0322(11) 0.0113(9) 0.0022(9) 0.0091(9)
C00X 0.0260(11) 0.0319(12) 0.0314(11) 0.0139(10) 0.0045(9) 0.0043(9)
C00Y 0.0420(13) 0.0276(12) 0.0317(12) 0.0131(10) 0.0104(10) 0.0112(10)
C00Z 0.0268(11) 0.0330(12) 0.0317(11) 0.0113(10) 0.0070(9) 0.0082(9)
C010 0.0347(12) 0.0293(12) 0.0343(12) 0.0131(10) 0.0027(10) 0.0084(10)
C011 0.0428(13) 0.0256(12) 0.0265(11) 0.0061(9) 0.0066(10) -0.0016(10)
C012 0.0271(11) 0.0412(13) 0.0260(11) 0.0137(10) 0.0032(9) 0.0046(10)
C013 0.0235(11) 0.0419(14) 0.0318(12) 0.0147(11) 0.0038(9) 0.0022(10)
C014 0.0338(12) 0.0340(13) 0.0330(12) 0.0116(10) 0.0040(10) 0.0100(10)
C015 0.0254(11) 0.0331(13) 0.0395(12) 0.0132(10) 0.0106(9) 0.0102(9)
C016 0.0250(11) 0.0390(14) 0.0377(13) 0.0114(11) 0.0042(10) 0.0071(10)
C017 0.0316(12) 0.0304(12) 0.0417(13) 0.0181(10) 0.0027(10) 0.0092(10)
C018 0.0299(12) 0.0368(14) 0.0313(12) 0.0087(10) 0.0017(10) -0.0009(10)
C019 0.0320(12) 0.0334(13) 0.0387(13) 0.0134(10) -0.0003(10) 0.0074(10)
C01A 0.0231(11) 0.0558(16) 0.0370(13) 0.0263(12) 0.0031(9) 0.0029(10)
C01B 0.0474(15) 0.0273(13) 0.0336(12) 0.0058(10) -0.0105(11) 0.0039(11)
C01C 0.0298(12) 0.0417(14) 0.0438(14) 0.0213(12) -0.0088(10) -0.0087(10)
C01D 0.0382(14) 0.0418(15) 0.0425(14) 0.0129(12) -0.0124(11) 0.0081(11)
C01E 0.0302(12) 0.0690(19) 0.0369(13) 0.0299(14) 0.0078(10) 0.0087(12)
C01F 0.0349(13) 0.0426(15) 0.0366(13) 0.0126(11) 0.0123(10) 0.0042(11)
C01G 0.0325(13) 0.0502(16) 0.0353(13) -0.0011(12) -0.0061(10) 0.0092(12)
C1 0.0575(16) 0.0429(15) 0.0349(13) 0.0216(12) 0.0103(12) 0.0167(13)
B2 0.0242(12) 0.0308(14) 0.0308(13) 0.0135(11) 0.0099(10) 0.0070(10)
B3 0.0251(12) 0.0291(13) 0.0325(13) 0.0152(11) 0.0058(10) 0.0076(10)
C5 0.0581(17) 0.0506(16) 0.0324(13) 0.0147(12) -0.0083(12) 0.0189(14)
C6 0.0358(13) 0.078(2) 0.0255(12) 0.0135(13) 0.0005(10) 0.0127(14)
C2 0.0503(16) 0.0498(16) 0.0540(16) 0.0334(14) 0.0032(13) 0.0102(13)

loop_
_atom_type_symbol
_atom_type_description
_atom_type_scat_dispersion_real
_atom_type_scat_dispersion_imag
_atom_type_scat_source
C C 0.0181 0.0091 'International Tables Vol C Tables 4.2.6.8 and 6.1.1.4'
H H 0.0000 0.0000 'International Tables Vol C Tables 4.2.6.8 and 6.1.1.4'
B B 0.0090 0.0039 'International Tables Vol C Tables 4.2.6.8 and 6.1.1.4'
F F 0.0727 0.0534 'International Tables Vol C Tables 4.2.6.8 and 6.1.1.4'
N N 0.0311 0.0180 'International Tables Vol C Tables 4.2.6.8 and 6.1.1.4'
O O 0.0492 0.0322 'International Tables Vol C Tables 4.2.6.8 and 6.1.1.4'

loop_
_geom_angle_atom_site_label_1
_geom_angle_atom_site_label_2
_geom_angle_atom_site_label_3
_geom_angle
_geom_angle_site_symmetry_1
_geom_angle_site_symmetry_3
_geom_angle_publ_flag
C00R O00A B3 110.82(16) . . ?
C00R O00D C015 116.70(17) . . ?
C00S O00E B2 110.39(16) . . ?
C00S O00F C017 117.52(16) . . ?
N00P N00P B2 109.4(2) 2_567 2_567 ?
C00S N00P N00P 107.3(2) . 2_567 ?
C00S N00P B2 143.20(19) . 2_567 ?
N00Q N00Q B3 109.16(19) 2_656 2_656 ?
C00R N00Q N00Q 106.9(2) . 2_656 ?
C00R N00Q B3 143.46(18) . 2_656 ?
O00A C00R O00D 123.28(18) . . ?
O00A C00R N00Q 116.74(18) . . ?
O00D C00R N00Q 119.97(19) . . ?
O00E C00S O00F 123.71(19) . . ?
O00E C00S N00P 116.92(18) . . ?
O00F C00S N00P 119.37(18) . . ?
C00X C00T B3 117.20(19) . . ?
C00Z C00T C00X 114.4(2) . . ?
C00Z C00T B3 128.37(19) . . ?
C013 C00U B2 121.3(2) . . ?
C016 C00U C013 114.6(2) . . ?
C016 C00U B2 124.0(2) . . ?
C012 C00V B2 121.02(19) . . ?
C014 C00V C012 113.9(2) . . ?
C014 C00V B2 124.94(19) . . ?
C010 C00W C019 114.8(2) . . ?
C010 C00W B3 121.4(2) . . ?
C019 C00W B3 123.7(2) . . ?
F001 C00X C00T 119.3(2) . . ?
F001 C00X C00Y 116.87(19) . . ?
C00Y C00X C00T 123.9(2) . . ?
F007 C00Y C00X 121.0(2) . . ?
F007 C00Y C011 119.7(2) . . ?
C011 C00Y C00X 119.3(2) . . ?
F005 C00Z C00T 120.3(2) . . ?
F005 C00Z C018 116.4(2) . . ?
C018 C00Z C00T 123.3(2) . . ?
F002 C010 C00W 119.9(2) . . ?
F002 C010 C1 116.8(2) . . ?
C00W C010 C1 123.3(2) . . ?
F009 C011 C00Y 120.3(2) . . ?
F009 C011 C018 120.3(2) . . ?
C018 C011 C00Y 119.3(2) . . ?
F003 C012 C00V 119.7(2) . . ?
F003 C012 C01A 116.0(2) . . ?
C01A C012 C00V 124.3(2) . . ?
F004 C013 C00U 119.54(19) . . ?
F004 C013 C01E 116.7(2) . . ?
C01E C013 C00U 123.8(2) . . ?
F00C C014 C00V 120.2(2) . . ?
F00C C014 C01B 116.1(2) . . ?
C01B C014 C00V 123.7(2) . . ?
O00D C015 H01A 110.6 . . ?
O00D C015 H01B 110.6 . . ?
O00D C015 C01F 105.56(19) . . ?
H01A C015 H01B 108.8 . . ?
C01F C015 H01A 110.6 . . ?
C01F C015 H01B 110.6 . . ?
F006 C016 C00U 120.9(2) . . ?
F006 C016 C01G 116.1(2) . . ?
C01G C016 C00U 123.0(2) . . ?
O00F C017 H01F 110.8 . . ?
O00F C017 H01G 110.8 . . ?
O00F C017 C2 104.52(19) . . ?
H01F C017 H01G 108.9 . . ?
C2 C017 H01F 110.8 . . ?
C2 C017 H01G 110.8 . . ?
F00B C018 C00Z 120.8(2) . . ?
F00B C018 C011 119.4(2) . . ?
C011 C018 C00Z 119.8(2) . . ?
F008 C019 C00W 120.9(2) . . ?
F008 C019 C01D 116.0(2) . . ?
C01D C019 C00W 123.1(2) . . ?
F00G C01A C012 120.7(2) . . ?
F00G C01A C01C 120.1(2) . . ?
C01C C01A C012 119.2(2) . . ?
F00H C01B C014 120.8(2) . . ?
F00H C01B C01C 119.8(2) . . ?
C01C C01B C014 119.4(2) . . ?
F00I C01C C01A 120.1(2) . . ?
F00I C01C C01B 120.4(2) . . ?
C01A C01C C01B 119.5(2) . . ?
F00J C01D C019 120.2(2) . . ?
F00J C01D C5 120.1(2) . . ?
C5 C01D C019 119.8(2) . . ?
F00L C01E C013 120.9(3) . . ?
F00L C01E C6 119.9(2) . . ?
C6 C01E C013 119.1(2) . . ?
C015 C01F H01C 109.5 . . ?
C015 C01F H01D 109.5 . . ?
C015 C01F H01E 109.5 . . ?
H01C C01F H01D 109.5 . . ?
H01C C01F H01E 109.5 . . ?
H01D C01F H01E 109.5 . . ?
F00M C01G C016 119.7(3) . . ?
F00M C01G C6 120.4(2) . . ?
C6 C01G C016 119.9(2) . . ?
F00K C1 C010 120.5(2) . . ?
F00K C1 C5 120.4(2) . . ?
C5 C1 C010 119.1(2) . . ?
O00E B2 N00P 95.86(16) . 2_567 ?
O00E B2 C00U 113.37(19) . . ?
O00E B2 C00V 106.26(17) . . ?
N00P B2 C00U 109.69(18) 2_567 . ?
N00P B2 C00V 114.86(19) 2_567 . ?
C00U B2 C00V 115.21(17) . . ?
O00A B3 N00Q 96.03(16) . 2_656 ?
O00A B3 C00T 106.35(17) . . ?
O00A B3 C00W 112.27(18) . . ?
N00Q B3 C00T 116.74(18) 2_656 . ?
N00Q B3 C00W 109.76(18) 2_656 . ?
C00T B3 C00W 114.21(18) . . ?
F00N C5 C01D 120.1(3) . . ?
F00N C5 C1 120.1(3) . . ?
C01D C5 C1 119.8(2) . . ?
F00O C6 C01E 120.6(3) . . ?
F00O C6 C01G 119.9(3) . . ?
C01E C6 C01G 119.5(2) . . ?
C017 C2 H2A 109.5 . . ?
C017 C2 H2B 109.5 . . ?
C017 C2 H2C 109.5 . . ?
H2A C2 H2B 109.5 . . ?
H2A C2 H2C 109.5 . . ?
H2B C2 H2C 109.5 . . ?

loop_
_geom_bond_atom_site_label_1
_geom_bond_atom_site_label_2
_geom_bond_distance
_geom_bond_site_symmetry_2
_geom_bond_publ_flag
F001 C00X 1.352(3) . ?
F002 C010 1.343(3) . ?
F003 C012 1.353(3) . ?
F004 C013 1.350(3) . ?
F005 C00Z 1.348(3) . ?
F006 C016 1.350(3) . ?
F007 C00Y 1.347(3) . ?
F008 C019 1.348(3) . ?
F009 C011 1.343(3) . ?
O00A C00R 1.290(3) . ?
O00A B3 1.543(3) . ?
F00B C018 1.347(3) . ?
F00C C014 1.350(3) . ?
O00D C00R 1.294(3) . ?
O00D C015 1.477(3) . ?
O00E C00S 1.291(2) . ?
O00E B2 1.548(3) . ?
O00F C00S 1.298(3) . ?
O00F C017 1.464(3) . ?
F00G C01A 1.341(3) . ?
F00H C01B 1.345(3) . ?
F00I C01C 1.345(3) . ?
F00J C01D 1.352(3) . ?
F00K C1 1.344(3) . ?
F00L C01E 1.341(3) . ?
F00M C01G 1.349(3) . ?
F00N C5 1.349(3) . ?
F00O C6 1.342(3) . ?
N00P N00P 1.413(4) 2_567 ?
N00P C00S 1.303(3) . ?
N00P B2 1.572(3) 2_567 ?
N00Q N00Q 1.423(3) 2_656 ?
N00Q C00R 1.310(3) . ?
N00Q B3 1.572(3) 2_656 ?
C00T C00X 1.388(3) . ?
C00T C00Z 1.384(3) . ?
C00T B3 1.618(3) . ?
C00U C013 1.385(3) . ?
C00U C016 1.384(3) . ?
C00U B2 1.613(3) . ?
C00V C012 1.390(3) . ?
C00V C014 1.388(3) . ?
C00V B2 1.625(3) . ?
C00W C010 1.386(3) . ?
C00W C019 1.392(3) . ?
C00W B3 1.621(3) . ?
C00X C00Y 1.376(3) . ?
C00Y C011 1.374(3) . ?
C00Z C018 1.383(3) . ?
C010 C1 1.387(3) . ?
C011 C018 1.369(4) . ?
C012 C01A 1.373(3) . ?
C013 C01E 1.381(3) . ?
C014 C01B 1.381(3) . ?
C015 H01A 0.9900 . ?
C015 H01B 0.9900 . ?
C015 C01F 1.500(3) . ?
C016 C01G 1.378(4) . ?
C017 H01F 0.9900 . ?
C017 H01G 0.9900 . ?
C017 C2 1.498(3) . ?
C019 C01D 1.377(3) . ?
C01A C01C 1.373(4) . ?
C01B C01C 1.374(4) . ?
C01D C5 1.368(4) . ?
C01E C6 1.365(4) . ?
C01F H01C 0.9800 . ?
C01F H01D 0.9800 . ?
C01F H01E 0.9800 . ?
C01G C6 1.373(4) . ?
C1 C5 1.371(4) . ?
C2 H2A 0.9800 . ?
C2 H2B 0.9800 . ?
C2 H2C 0.9800 . ?

loop_
_geom_torsion_atom_site_label_1
_geom_torsion_atom_site_label_2
_geom_torsion_atom_site_label_3
_geom_torsion_atom_site_label_4
_geom_torsion
_geom_torsion_site_symmetry_1
_geom_torsion_site_symmetry_2
_geom_torsion_site_symmetry_3
_geom_torsion_site_symmetry_4
_geom_torsion_publ_flag
F001 C00X C00Y F007 1.3(3) . . . . ?
F001 C00X C00Y C011 -178.9(2) . . . . ?
F002 C010 C1 F00K -2.2(3) . . . . ?
F002 C010 C1 C5 177.6(2) . . . . ?
F003 C012 C01A F00G 1.7(3) . . . . ?
F003 C012 C01A C01C -177.4(2) . . . . ?
F004 C013 C01E F00L -1.0(3) . . . . ?
F004 C013 C01E C6 178.7(2) . . . . ?
F005 C00Z C018 F00B -0.2(3) . . . . ?
F005 C00Z C018 C011 179.2(2) . . . . ?
F006 C016 C01G F00M -1.5(3) . . . . ?
F006 C016 C01G C6 177.7(2) . . . . ?
F007 C00Y C011 F009 -1.4(3) . . . . ?
F007 C00Y C011 C018 178.2(2) . . . . ?
F008 C019 C01D F00J 0.0(3) . . . . ?
F008 C019 C01D C5 -179.8(2) . . . . ?
F009 C011 C018 F00B 0.6(3) . . . . ?
F009 C011 C018 C00Z -178.7(2) . . . . ?
F00C C014 C01B F00H -0.6(3) . . . . ?
F00C C014 C01B C01C 178.9(2) . . . . ?
F00G C01A C01C F00I 0.8(4) . . . . ?
F00G C01A C01C C01B -178.0(2) . . . . ?
F00H C01B C01C F00I -1.2(4) . . . . ?
F00H C01B C01C C01A 177.6(2) . . . . ?
F00J C01D C5 F00N 2.5(4) . . . . ?
F00J C01D C5 C1 -177.9(2) . . . . ?
F00K C1 C5 F00N -1.2(4) . . . . ?
F00K C1 C5 C01D 179.2(2) . . . . ?
F00L C01E C6 F00O 1.5(4) . . . . ?
F00L C01E C6 C01G -179.6(2) . . . . ?
F00M C01G C6 F00O -1.1(4) . . . . ?
F00M C01G C6 C01E 180.0(2) . . . . ?
N00P N00P C00S O00E 0.4(3) 2_567 . . . ?
N00P N00P C00S O00F 179.7(2) 2_567 . . . ?
N00Q N00Q C00R O00A 4.2(3) 2_656 . . . ?
N00Q N00Q C00R O00D -174.7(2) 2_656 . . . ?
C00R O00A B3 N00Q -2.7(2) . . . 2_656 ?
C00R O00A B3 C00T -122.84(18) . . . . ?
C00R O00A B3 C00W 111.6(2) . . . . ?
C00R O00D C015 C01F -174.60(19) . . . . ?
C00S O00E B2 N00P -2.7(2) . . . 2_567 ?
C00S O00E B2 C00U -117.15(19) . . . . ?
C00S O00E B2 C00V 115.31(18) . . . . ?
C00S O00F C017 C2 172.2(2) . . . . ?
C00T C00X C00Y F007 -179.2(2) . . . . ?
C00T C00X C00Y C011 0.6(3) . . . . ?
C00T C00Z C018 F00B 179.9(2) . . . . ?
C00T C00Z C018 C011 -0.7(4) . . . . ?
C00U C013 C01E F00L 180.0(2) . . . . ?
C00U C013 C01E C6 -0.3(4) . . . . ?
C00U C016 C01G F00M 177.9(2) . . . . ?
C00U C016 C01G C6 -2.9(4) . . . . ?
C00V C012 C01A F00G -179.9(2) . . . . ?
C00V C012 C01A C01C 1.0(4) . . . . ?
C00V C014 C01B F00H -178.7(2) . . . . ?
C00V C014 C01B C01C 0.7(4) . . . . ?
C00W C010 C1 F00K 178.6(2) . . . . ?
C00W C010 C1 C5 -1.6(4) . . . . ?
C00W C019 C01D F00J 178.8(2) . . . . ?
C00W C019 C01D C5 -0.9(4) . . . . ?
C00X C00T C00Z F005 179.89(19) . . . . ?
C00X C00T C00Z C018 -0.2(3) . . . . ?
C00X C00T B3 O00A -60.1(2) . . . . ?
C00X C00T B3 N00Q -165.82(18) . . . 2_656 ?
C00X C00T B3 C00W 64.3(2) . . . . ?
C00X C00Y C011 F009 178.79(19) . . . . ?
C00X C00Y C011 C018 -1.6(3) . . . . ?
C00Y C011 C018 F00B -179.0(2) . . . . ?
C00Y C011 C018 C00Z 1.6(3) . . . . ?
C00Z C00T C00X F001 179.81(19) . . . . ?
C00Z C00T C00X C00Y 0.3(3) . . . . ?
C00Z C00T B3 O00A 117.8(2) . . . . ?
C00Z C00T B3 N00Q 12.1(3) . . . 2_656 ?
C00Z C00T B3 C00W -117.8(2) . . . . ?
C010 C00W C019 F008 177.6(2) . . . . ?
C010 C00W C019 C01D -1.1(3) . . . . ?
C010 C00W B3 O00A 163.42(19) . . . . ?
C010 C00W B3 N00Q -91.0(2) . . . 2_656 ?
C010 C00W B3 C00T 42.2(3) . . . . ?
C010 C1 C5 F00N 178.9(2) . . . . ?
C010 C1 C5 C01D -0.6(4) . . . . ?
C012 C00V C014 F00C -176.9(2) . . . . ?
C012 C00V C014 C01B 1.2(3) . . . . ?
C012 C00V B2 O00E 88.1(2) . . . . ?
C012 C00V B2 N00P -167.3(2) . . . 2_567 ?
C012 C00V B2 C00U -38.4(3) . . . . ?
C012 C01A C01C F00I 179.8(2) . . . . ?
C012 C01A C01C C01B 1.0(4) . . . . ?
C013 C00U C016 F006 -177.49(19) . . . . ?
C013 C00U C016 C01G 3.1(3) . . . . ?
C013 C00U B2 O00E -168.52(18) . . . . ?
C013 C00U B2 N00P 85.7(2) . . . 2_567 ?
C013 C00U B2 C00V -45.8(3) . . . . ?
C013 C01E C6 F00O -178.2(2) . . . . ?
C013 C01E C6 C01G 0.7(4) . . . . ?
C014 C00V C012 F003 176.3(2) . . . . ?
C014 C00V C012 C01A -2.1(3) . . . . ?
C014 C00V B2 O00E -86.6(3) . . . . ?
C014 C00V B2 N00P 18.0(3) . . . 2_567 ?
C014 C00V B2 C00U 147.0(2) . . . . ?
C014 C01B C01C F00I 179.3(2) . . . . ?
C014 C01B C01C C01A -1.9(4) . . . . ?
C015 O00D C00R O00A 5.5(3) . . . . ?
C015 O00D C00R N00Q -175.64(19) . . . . ?
C016 C00U C013 F004 179.51(19) . . . . ?
C016 C00U C013 C01E -1.5(3) . . . . ?
C016 C00U B2 O00E 13.9(3) . . . . ?
C016 C00U B2 N00P -91.9(2) . . . 2_567 ?
C016 C00U B2 C00V 136.7(2) . . . . ?
C016 C01G C6 F00O 179.7(2) . . . . ?
C016 C01G C6 C01E 0.8(4) . . . . ?
C017 O00F C00S O00E 2.5(3) . . . . ?
C017 O00F C00S N00P -176.67(19) . . . . ?
C019 C00W C010 F002 -176.79(19) . . . . ?
C019 C00W C010 C1 2.4(3) . . . . ?
C019 C00W B3 O00A -20.4(3) . . . . ?
C019 C00W B3 N00Q 85.2(3) . . . 2_656 ?
C019 C00W B3 C00T -141.5(2) . . . . ?
C019 C01D C5 F00N -177.7(2) . . . . ?
C019 C01D C5 C1 1.9(4) . . . . ?
B2 O00E C00S O00F -177.5(2) . . . . ?
B2 O00E C00S N00P 1.7(3) . . . . ?
B2 N00P C00S O00E 176.7(3) 2_567 . . . ?
B2 N00P C00S O00F -4.0(4) 2_567 . . . ?
B2 C00U C013 F004 1.8(3) . . . . ?
B2 C00U C013 C01E -179.3(2) . . . . ?
B2 C00U C016 F006 0.2(3) . . . . ?
B2 C00U C016 C01G -179.2(2) . . . . ?
B2 C00V C012 F003 1.1(3) . . . . ?
B2 C00V C012 C01A -177.3(2) . . . . ?
B2 C00V C014 F00C -1.9(3) . . . . ?
B2 C00V C014 C01B 176.2(2) . . . . ?
B3 O00A C00R O00D 178.18(19) . . . . ?
B3 O00A C00R N00Q -0.7(3) . . . . ?
B3 N00Q C00R O00A 175.0(3) 2_656 . . . ?
B3 N00Q C00R O00D -4.0(4) 2_656 . . . ?
B3 C00T C00X F001 -2.0(3) . . . . ?
B3 C00T C00X C00Y 178.5(2) . . . . ?
B3 C00T C00Z F005 1.9(3) . . . . ?
B3 C00T C00Z C018 -178.2(2) . . . . ?
B3 C00W C010 F002 -0.3(3) . . . . ?
B3 C00W C010 C1 178.9(2) . . . . ?
B3 C00W C019 F008 1.2(3) . . . . ?
B3 C00W C019 C01D -177.6(2) . . . . ?
